data_7703372
loop_
_publ_author_name
'Smith, Danielle E.'
'Greenacre, Victoria K.'
'Hector, Andrew L.'
'Huang, Ruomeng'
'Levason, William'
'Reid, Gillian'
'Robinson, Fred'
'Thomas, Shibin'

_publ_section_title
;
 Thioether complexes of WSCl<sub>4</sub>, WOCl<sub>4</sub> and
 WSCl<sub>3</sub> and evaluation of thiochloride complexes as CVD
 precursors for WS<sub>2</sub> thin films.
;
_journal_issue 8
_journal_name_full 'Dalton transactions (Cambridge, England : 2003)'
_journal_page_first 2496
_journal_page_last 2504
_journal_paper_doi 10.1039/d0dt00068j
_journal_volume 49
_journal_year 2020
_chemical_formula_moiety 'C4 H10 Cl3 O S2 W'
_chemical_formula_sum 'C4 H10 Cl3 O S2 W'
_chemical_formula_weight 428.44
_chemical_properties_physical Moisture-sensitive
_space_group_crystal_system triclinic
_space_group_IT_number 1
_space_group_name_Hall 'P 1'
_space_group_name_H-M_alt 'P 1'
_atom_sites_solution_hydrogens geom
_audit_creation_date 2019-08-19
_audit_creation_method
;
Olex2 1.2
(compiled 2018.05.29 svn.r3508 for OlexSys, GUI svn.r5506)
;
_audit_update_record
;
2019-08-28 deposited with the CCDC.	2020-01-28 downloaded from the CCDC.
;
_cell_angle_alpha 108.981(4)
_cell_angle_beta 98.845(4)
_cell_angle_gamma 114.330(4)
_cell_formula_units_Z 1
_cell_length_a 6.7317(3)
_cell_length_b 6.9581(3)
_cell_length_c 7.1904(3)
_cell_measurement_reflns_used 4433
_cell_measurement_temperature 100.01(10)
_cell_measurement_theta_max 30.2750
_cell_measurement_theta_min 3.5910
_cell_volume 273.54(3)
_computing_cell_refinement 'CrysAlisPro 1.171.39.46 (Rigaku OD, 2018)'
_computing_data_collection 'CrysAlisPro 1.171.39.46 (Rigaku OD, 2018)'
_computing_data_reduction 'CrysAlisPro 1.171.39.46 (Rigaku OD, 2018)'
_computing_molecular_graphics 'Olex2 (Dolomanov et al., 2009)'
_computing_publication_material 'Olex2 (Dolomanov et al., 2009)'
_computing_structure_refinement 'ShelXL (Sheldrick, 2015)'
_diffrn_ambient_environment N~2~
_diffrn_ambient_temperature 100.01(10)
_diffrn_detector 'CCD plate'
_diffrn_measured_fraction_theta_full 1.000
_diffrn_measured_fraction_theta_max 0.909
_diffrn_measurement_details
;
List of Runs (angles in degrees, time in seconds):

  # Type    Start    End  Width  t~exp~   \w     \q     \k     \f   Frames
#--------------------------------------------------------------------------
  1  \w   -108.00  16.00   1.00    1.00    --  -19.10 -57.00 -60.00  124
  2  \w   -108.00  16.00   1.00    1.00    --  -19.10 -57.00  30.00  124
  3  \w   -108.00  16.00   1.00    1.00    --  -19.10 -57.00-120.00  124
  4  \w   -108.00  16.00   1.00    1.00    --  -19.10 -57.00 150.00  124
  5  \w    -55.00  70.00   1.00    1.00    --  -19.10  60.00  60.00  125
  6  \w    -55.00  16.00   1.00    1.00    --  -19.10  60.00 150.00   71
  7  \w    -55.00  70.00   1.00    1.00    --  -19.10  60.00-120.00  125
;
_diffrn_measurement_device 'four-circle diffractometer'
_diffrn_measurement_device_type 'XtaLAB AFC12 (RCD3): Kappa single'
_diffrn_measurement_method '\w scans'
_diffrn_orient_matrix_type 'CrysAlisPro convention (1999,Acta A55,543-557)'
_diffrn_orient_matrix_UB_11 -0.0560061000
_diffrn_orient_matrix_UB_12 -0.1219409000
_diffrn_orient_matrix_UB_13 -0.0287687000
_diffrn_orient_matrix_UB_21 0.0631138000
_diffrn_orient_matrix_UB_22 0.0213866000
_diffrn_orient_matrix_UB_23 0.0998944000
_diffrn_orient_matrix_UB_31 -0.0890535000
_diffrn_orient_matrix_UB_32 0.0073677000
_diffrn_orient_matrix_UB_33 0.0379704000
_diffrn_radiation_monochromator mirror
_diffrn_radiation_probe x-ray
_diffrn_radiation_type MoK\a
_diffrn_radiation_wavelength 0.71073
_diffrn_reflns_av_R_equivalents 0.0563
_diffrn_reflns_av_unetI/netI 0.0680
_diffrn_reflns_Laue_measured_fraction_full 1.000
_diffrn_reflns_Laue_measured_fraction_max 0.909
_diffrn_reflns_limit_h_max 9
_diffrn_reflns_limit_h_min -9
_diffrn_reflns_limit_k_max 9
_diffrn_reflns_limit_k_min -9
_diffrn_reflns_limit_l_max 10
_diffrn_reflns_limit_l_min -10
_diffrn_reflns_number 5239
_diffrn_reflns_point_group_measured_fraction_full 0.983
_diffrn_reflns_point_group_measured_fraction_max 0.850
_diffrn_reflns_theta_full 25.242
_diffrn_reflns_theta_max 30.669
_diffrn_reflns_theta_min 3.179
_diffrn_source 'Rotating-anode X-ray tube'
_diffrn_source_type 'Rigaku (Mo) X-ray Source'
_exptl_absorpt_coefficient_mu 11.619
_exptl_absorpt_correction_T_max 1.00000
_exptl_absorpt_correction_T_min 0.33969
_exptl_absorpt_correction_type multi-scan
_exptl_absorpt_process_details
;
CrysAlisPro 1.171.39.46 (Rigaku Oxford Diffraction, 2018)
Empirical absorption correction using spherical harmonics,
 implemented in SCALE3 ABSPACK scaling algorithm.
;
_exptl_crystal_colour 'light green'
_exptl_crystal_colour_modifier light
_exptl_crystal_colour_primary green
_exptl_crystal_density_diffrn 2.601
_exptl_crystal_description plate
_exptl_crystal_F_000 199
_exptl_crystal_preparation 'Slow evporation from DCM'
_exptl_crystal_recrystallization_method 'Slow evporation from DCM'
_exptl_crystal_size_max 0.2
_exptl_crystal_size_mid 0.2
_exptl_crystal_size_min 0.2
_refine_diff_density_max 3.758
_refine_diff_density_min -2.629
_refine_diff_density_rms 0.290
_refine_ls_abs_structure_details
;
 Flack x determined using 1267 quotients [(I+)-(I-)]/[(I+)+(I-)]
 (Parsons, Flack and Wagner, Acta Cryst. B69 (2013) 249-259).
;
_refine_ls_abs_structure_Flack -0.029(14)
_refine_ls_extinction_method none
_refine_ls_goodness_of_fit_ref 1.041
_refine_ls_hydrogen_treatment constr
_refine_ls_matrix_type full
_refine_ls_number_parameters 102
_refine_ls_number_reflns 2880
_refine_ls_number_restraints 3
_refine_ls_restrained_S_all 1.041
_refine_ls_R_factor_all 0.0460
_refine_ls_R_factor_gt 0.0452
_refine_ls_shift/su_max 0.000
_refine_ls_shift/su_mean 0.000
_refine_ls_structure_factor_coef Fsqd
_refine_ls_weighting_details 'w=1/[\s^2^(Fo^2^)+(0.0699P)^2^] where P=(Fo^2^+2Fc^2^)/3'
_refine_ls_weighting_scheme calc
_refine_ls_wR_factor_gt 0.1039
_refine_ls_wR_factor_ref 0.1045
_reflns_Friedel_coverage 0.869
_reflns_Friedel_fraction_full 0.965
_reflns_Friedel_fraction_max 0.790
_reflns_number_gt 2854
_reflns_number_total 2880
_reflns_threshold_expression 'I > 2\s(I)'
_cod_data_source_file d0dt00068j2.cif
_cod_data_source_block wocl3(mes(ch2)2sme)
_cod_depositor_comments 'Adding full bibliography for 7703371--7703377.cif.'
_cod_original_cell_volume 273.54(2)
_cod_database_code 7703372
_shelx_shelxl_version_number 2018/3
_chemical_oxdiff_formula S2OWCl4C4H10
_chemical_oxdiff_usercomment 'Green Block'
_shelx_space_group_comment
;
The symmetry employed for this shelxl refinement is uniquely defined
by the following loop, which should always be used as a source of
symmetry information in preference to the above space-group names.
They are only intended as comments.
;
_shelx_estimated_absorpt_t_max 0.205
_shelx_estimated_absorpt_t_min 0.205
_reflns_odcompleteness_completeness 99.58
_reflns_odcompleteness_iscentric 1
_reflns_odcompleteness_theta 28.64
_olex2_refinement_description
;
1. Fixed Uiso
 At 1.2 times of:
  All C(H,H) groups
 At 1.5 times of:
  All C(H,H,H) groups
2.a Secondary CH2 refined with riding coordinates:
 C2(H2A,H2B), C3(H3A,H3B)
2.b Idealised Me refined as rotating group:
 C4(H4A,H4B,H4C), C1(H1A,H1B,H1C)
;
_olex2_submission_special_instructions 'No special instructions were received'
_oxdiff_exptl_absorpt_empirical_details
;
Empirical correction (ABSPACK) includes:
- Absorption correction using spherical harmonics
- Frame scaling
;
_oxdiff_exptl_absorpt_empirical_full_max 5.417
_oxdiff_exptl_absorpt_empirical_full_min 0.145

loop_
_space_group_symop_operation_xyz
'x, y, z'

loop_
_atom_site_label
_atom_site_type_symbol
_atom_site_fract_x
_atom_site_fract_y
_atom_site_fract_z
_atom_site_U_iso_or_equiv
_atom_site_adp_type
_atom_site_occupancy
_atom_site_site_symmetry_order
_atom_site_calc_flag
_atom_site_refinement_flags_posn
W1 W 0.19193(2) 0.08236(2) 0.61482(2) 0.01412(15) Uani 1 1 d .
Cl1 Cl 0.1009(8) -0.2308(7) 0.2975(6) 0.0189(7) Uani 1 1 d .
Cl2 Cl 0.3757(7) -0.0486(7) 0.8055(6) 0.0188(7) Uani 1 1 d .
S1 S 0.5970(6) 0.2345(6) 0.5237(6) 0.0148(6) Uani 1 1 d .
S2 S 0.1316(7) 0.3090(7) 0.4220(6) 0.0152(6) Uani 1 1 d .
Cl3 Cl 0.3789(8) 0.4529(7) 0.9020(6) 0.0183(7) Uani 1 1 d .
O1 O -0.081(2) -0.016(2) 0.637(2) 0.023(2) Uani 1 1 d .
C2 C 0.550(3) 0.372(3) 0.359(3) 0.019(3) Uani 1 1 d .
H2A H 0.698505 0.483465 0.363099 0.023 Uiso 1 1 calc R
H2B H 0.465619 0.253663 0.216426 0.023 Uiso 1 1 calc R
C4 C -0.021(3) 0.122(3) 0.147(3) 0.021(3) Uani 1 1 d .
H4A H 0.063367 0.049108 0.090999 0.032 Uiso 1 1 calc GR
H4B H -0.035642 0.214064 0.076823 0.032 Uiso 1 1 calc GR
H4C H -0.172085 0.004386 0.128068 0.032 Uiso 1 1 calc GR
C3 C 0.417(3) 0.497(3) 0.425(2) 0.017(3) Uani 1 1 d .
H3A H 0.400208 0.568357 0.331901 0.021 Uiso 1 1 calc R
H3B H 0.506187 0.621722 0.564369 0.021 Uiso 1 1 calc R
C1 C 0.824(3) 0.481(3) 0.752(2) 0.021(3) Uani 1 1 d .
H1A H 0.780717 0.599895 0.797459 0.032 Uiso 1 1 calc GR
H1B H 0.963446 0.542591 0.719447 0.032 Uiso 1 1 calc GR
H1C H 0.848443 0.433934 0.860498 0.032 Uiso 1 1 calc GR

loop_
_atom_site_aniso_label
_atom_site_aniso_U_11
_atom_site_aniso_U_22
_atom_site_aniso_U_33
_atom_site_aniso_U_23
_atom_site_aniso_U_13
_atom_site_aniso_U_12
W1 0.0174(2) 0.0129(2) 0.0137(2) 0.00632(16) 0.00608(16) 0.00804(17)
Cl1 0.022(2) 0.0140(16) 0.0177(17) 0.0043(14) 0.0038(15) 0.0089(15)
Cl2 0.0235(19) 0.0169(16) 0.0191(17) 0.0085(14) 0.0064(14) 0.0123(15)
S1 0.0143(16) 0.0150(15) 0.0160(16) 0.0055(13) 0.0060(13) 0.0088(13)
S2 0.0171(18) 0.0164(16) 0.0164(17) 0.0087(14) 0.0064(14) 0.0105(15)
Cl3 0.025(2) 0.0159(16) 0.0172(17) 0.0061(14) 0.0094(15) 0.0127(15)
O1 0.023(6) 0.018(5) 0.029(6) 0.012(5) 0.008(5) 0.010(4)
C2 0.021(7) 0.020(7) 0.026(8) 0.014(6) 0.014(6) 0.013(6)
C4 0.023(8) 0.022(7) 0.017(7) 0.009(6) 0.002(6) 0.010(6)
C3 0.017(7) 0.017(6) 0.020(7) 0.010(6) 0.008(6) 0.010(6)
C1 0.014(7) 0.020(7) 0.015(7) 0.001(6) 0.000(5) 0.004(6)

loop_
_atom_type_symbol
_atom_type_description
_atom_type_scat_dispersion_real
_atom_type_scat_dispersion_imag
_atom_type_scat_source
C C 0.0033 0.0016 'International Tables Vol C Tables 4.2.6.8 and 6.1.1.4'
H H 0.0000 0.0000 'International Tables Vol C Tables 4.2.6.8 and 6.1.1.4'
Cl Cl 0.1484 0.1585 'International Tables Vol C Tables 4.2.6.8 and 6.1.1.4'
O O 0.0106 0.0060 'International Tables Vol C Tables 4.2.6.8 and 6.1.1.4'
S S 0.1246 0.1234 'International Tables Vol C Tables 4.2.6.8 and 6.1.1.4'
W W -0.8490 6.8722 'International Tables Vol C Tables 4.2.6.8 and 6.1.1.4'

loop_
_geom_angle_atom_site_label_1
_geom_angle_atom_site_label_2
_geom_angle_atom_site_label_3
_geom_angle
Cl1 W1 S1 77.13(14)
Cl1 W1 S2 90.72(13)
Cl2 W1 Cl1 91.68(13)
Cl2 W1 S1 82.17(13)
Cl2 W1 S2 160.80(12)
Cl2 W1 Cl3 89.99(13)
S2 W1 S1 79.81(12)
Cl3 W1 Cl1 162.56(11)
Cl3 W1 S1 85.91(13)
Cl3 W1 S2 82.20(13)
O1 W1 Cl1 98.4(4)
O1 W1 Cl2 105.1(4)
O1 W1 S1 171.7(4)
O1 W1 S2 93.4(4)
O1 W1 Cl3 98.0(4)
C2 S1 W1 102.2(5)
C1 S1 W1 108.6(5)
C1 S1 C2 101.5(8)
C4 S2 W1 111.2(5)
C4 S2 C3 102.2(8)
C3 S2 W1 105.4(5)
C3 C2 S1 113.1(11)
C2 C3 S2 114.0(10)

loop_
_geom_bond_atom_site_label_1
_geom_bond_atom_site_label_2
_geom_bond_distance
W1 Cl1 2.359(4)
W1 Cl2 2.337(3)
W1 S1 2.758(3)
W1 S2 2.520(3)
W1 Cl3 2.358(4)
W1 O1 1.729(12)
S1 C2 1.813(16)
S1 C1 1.790(16)
S2 C4 1.803(17)
S2 C3 1.818(15)
C2 C3 1.51(2)
